data_4113528
loop_
_publ_author_name
'Hiroyuki Sakaba'
'Sanae Watanabe'
'Chizuko Kabuto'
'Kuninobu Kabuto'

_publ_section_title
;
 Novel \h3-1-Silaallyl Tungsten Complexes via Si-H Bond Activation of
 Hydrovinylsilanes: Structure and Reactivity toward Methanol
;
_journal_name_full 'Journal of the American Chemical Society'
_journal_page_first 2842
_journal_page_last 2843
_journal_paper_doi 10.1021/ja028432s
_journal_volume 125
_journal_year 2003
_chemical_formula_moiety 'C18 H28 O2 Si W '
_chemical_formula_sum 'C18 H28 O2 Si W'
_chemical_formula_weight 488.35
_space_group_IT_number 14
_symmetry_cell_setting monoclinic
_symmetry_Int_Tables_number 14
_symmetry_space_group_name_Hall '-P 2yn'
_symmetry_space_group_name_H-M 'P 1 21/n 1'
_atom_sites_solution_hydrogens geom
_atom_sites_solution_primary direct
_atom_sites_solution_secondary difmap
_cell_angle_alpha 90
_cell_angle_beta 106.009(4)
_cell_angle_gamma 90
_cell_formula_units_Z 4
_cell_length_a 8.651(2)
_cell_length_b 13.050(3)
_cell_length_c 17.393(4)
_cell_measurement_reflns_used 7021
_cell_measurement_temperature 150.2
_cell_measurement_theta_max 27.5
_cell_measurement_theta_min 3.3
_cell_volume 1887.4(8)
_computing_cell_refinement CRYSTALCLEAR
_computing_data_collection CRYSTALCLEAR
_computing_data_reduction 'teXsan Ver. 1.11'
_computing_publication_material 'teXsan Ver. 1.11'
_computing_structure_refinement SHELXL97
_computing_structure_solution SIR92
_diffrn_detector_area_resol_mean 14.62
_diffrn_measured_fraction_theta_full 0.988
_diffrn_measured_fraction_theta_max 0.988
_diffrn_measurement_device_type 'Rigaku/MSC Mercury CCD'
_diffrn_measurement_method \w
_diffrn_radiation_type 'Mo K\a'
_diffrn_radiation_wavelength 0.7107
_diffrn_reflns_av_R_equivalents 0.030
_diffrn_reflns_limit_h_max 10
_diffrn_reflns_limit_h_min -10
_diffrn_reflns_limit_k_max 16
_diffrn_reflns_limit_k_min -16
_diffrn_reflns_limit_l_max 20
_diffrn_reflns_limit_l_min -21
_diffrn_reflns_number 17553
_diffrn_reflns_theta_full 26.00
_diffrn_reflns_theta_max 26.00
_exptl_absorpt_coefficient_mu 6.196
_exptl_absorpt_correction_T_max 0.395
_exptl_absorpt_correction_T_min 0.178
_exptl_absorpt_correction_type multi-scan
_exptl_absorpt_process_details '(Jacobson, 1998)'
_exptl_crystal_colour yellow
_exptl_crystal_density_diffrn 1.719
_exptl_crystal_description Prism
_exptl_crystal_size_max 0.350
_exptl_crystal_size_mid 0.200
_exptl_crystal_size_min 0.150
_refine_diff_density_max 0.501
_refine_diff_density_min -0.650
_refine_diff_density_rms 0.093
_refine_ls_extinction_method none
_refine_ls_goodness_of_fit_ref 0.928
_refine_ls_hydrogen_treatment mixed
_refine_ls_matrix_type full
_refine_ls_number_parameters 311
_refine_ls_number_reflns 3669
_refine_ls_number_restraints 0
_refine_ls_restrained_S_all 0.928
_refine_ls_R_factor_all 0.0295
_refine_ls_R_factor_gt 0.0209
_refine_ls_shift/su_max 0.003
_refine_ls_shift/su_mean 0.000
_refine_ls_structure_factor_coef Fsqd
_refine_ls_weighting_details 'calc w=1/[\s^2^(Fo^2^)+(0.0000P)^2^+0.0000P] where P=(Fo^2^+2Fc^2^)/3'
_refine_ls_weighting_scheme calc
_refine_ls_wR_factor_gt 0.0517
_refine_ls_wR_factor_ref 0.0558
_reflns_number_gt 3114
_reflns_number_total 3669
_reflns_threshold_expression >2sigma(I)
_cod_data_source_file ja028432ssi20021230_063738_1.cif
_cod_data_source_block compound3
_cod_original_cell_volume 1887.4(7)
_cod_original_formula_sum 'C18 H28 O2 Si W '
_cod_database_code 4113528

loop_
_symmetry_equiv_pos_as_xyz
'x, y, z'
'-x+1/2, y+1/2, -z+1/2'
'-x, -y, -z'
'x-1/2, -y-1/2, z-1/2'

loop_
_atom_site_label
_atom_site_type_symbol
_atom_site_fract_x
_atom_site_fract_y
_atom_site_fract_z
_atom_site_U_iso_or_equiv
_atom_site_adp_type
_atom_site_occupancy
_atom_site_symmetry_multiplicity
_atom_site_calc_flag
W1 W 0.890351(14) 0.244659(8) 0.674659(7) 0.01735(7) Uani 1 1 d
Si1 Si 1.05400(12) 0.08727(8) 0.73927(7) 0.0313(2) Uani 1 1 d
O1 O 0.9602(4) 0.4278(2) 0.7923(2) 0.0635(10) Uani 1 1 d
O2 O 1.2559(3) 0.2612(2) 0.6940(2) 0.0538(9) Uani 1 1 d
C1 C 0.8555(4) 0.1084(3) 0.7503(2) 0.0306(8) Uani 1 1 d
C2 C 0.8202(4) 0.1919(3) 0.7941(2) 0.0246(7) Uani 1 1 d
C3 C 0.9285(7) 0.2189(5) 0.8763(3) 0.0518(12) Uani 1 1 d
C4 C 0.6439(6) 0.2155(5) 0.7893(3) 0.0527(13) Uani 1 1 d
C5 C 1.2387(6) 0.0882(4) 0.8232(3) 0.0513(12) Uani 1 1 d
C6 C 1.0757(8) -0.0211(4) 0.6741(4) 0.0596(15) Uani 1 1 d
C7 C 1.1189(5) 0.2501(2) 0.6903(3) 0.0329(9) Uani 1 1 d
C8 C 0.9350(5) 0.3570(3) 0.7508(3) 0.0372(9) Uani 1 1 d
C9 C 0.6380(4) 0.2136(3) 0.5747(2) 0.0226(7) Uani 1 1 d
C10 C 0.7644(4) 0.1777(3) 0.5443(2) 0.0297(8) Uani 1 1 d
C11 C 0.8636(4) 0.2630(3) 0.5380(2) 0.0308(8) Uani 1 1 d
C12 C 0.7974(4) 0.3510(2) 0.5653(2) 0.0247(7) Uani 1 1 d
C13 C 0.6581(4) 0.3209(2) 0.5884(2) 0.0217(7) Uani 1 1 d
C14 C 0.4953(5) 0.1507(4) 0.5801(3) 0.0411(11) Uani 1 1 d
C15 C 0.7703(7) 0.0721(4) 0.5102(3) 0.0537(14) Uani 1 1 d
C16 C 1.0000(7) 0.2590(5) 0.5007(3) 0.0538(15) Uani 1 1 d
C17 C 0.8534(6) 0.4598(4) 0.5640(4) 0.0480(12) Uani 1 1 d
C18 C 0.5413(5) 0.3917(3) 0.6111(3) 0.0364(9) Uani 1 1 d
H1 H 0.766(4) 0.072(3) 0.720(2) 0.026(9) Uiso 1 1 d
H2 H 0.915(5) 0.175(3) 0.912(3) 0.050(14) Uiso 1 1 d
H3 H 0.908(4) 0.300(3) 0.889(2) 0.031(10) Uiso 1 1 d
H4 H 1.054(8) 0.231(3) 0.877(4) 0.069(17) Uiso 1 1 d
H5 H 0.574(5) 0.185(4) 0.740(3) 0.058(15) Uiso 1 1 d
H6 H 0.619(5) 0.179(4) 0.839(3) 0.067(16) Uiso 1 1 d
H7 H 0.622(6) 0.287(4) 0.791(3) 0.049(14) Uiso 1 1 d
H8 H 1.252(5) 0.140(3) 0.857(3) 0.047(14) Uiso 1 1 d
H9 H 1.241(6) 0.033(4) 0.856(4) 0.078(18) Uiso 1 1 d
H10 H 1.354(13) 0.100(8) 0.814(6) 0.19(4) Uiso 1 1 d
H11 H 1.124(9) 0.006(6) 0.639(5) 0.13(3) Uiso 1 1 d
H12 H 1.104(6) -0.084(4) 0.710(4) 0.072(17) Uiso 1 1 d
H13 H 0.983(7) -0.044(4) 0.635(3) 0.065(16) Uiso 1 1 d
H14 H 0.525(4) 0.090(3) 0.607(2) 0.026(10) Uiso 1 1 d
H15 H 0.439(5) 0.135(3) 0.526(3) 0.048(12) Uiso 1 1 d
H16 H 0.428(6) 0.185(4) 0.603(3) 0.054(15) Uiso 1 1 d
H17 H 0.711(6) 0.068(4) 0.455(4) 0.064(15) Uiso 1 1 d
H18 H 0.735(6) 0.024(4) 0.545(3) 0.058(15) Uiso 1 1 d
H19 H 0.889(9) 0.061(5) 0.498(4) 0.12(2) Uiso 1 1 d
H20 H 0.971(8) 0.272(4) 0.449(5) 0.09(2) Uiso 1 1 d
H21 H 1.060(7) 0.199(4) 0.513(3) 0.063(16) Uiso 1 1 d
H22 H 1.053(6) 0.318(4) 0.515(3) 0.048(16) Uiso 1 1 d
H23 H 0.795(6) 0.486(4) 0.511(3) 0.066(15) Uiso 1 1 d
H24 H 0.837(6) 0.506(4) 0.609(3) 0.060(15) Uiso 1 1 d
H25 H 0.963(6) 0.467(3) 0.568(3) 0.060(14) Uiso 1 1 d
H26 H 0.477(7) 0.361(4) 0.642(4) 0.081(18) Uiso 1 1 d
H27 H 0.467(6) 0.417(3) 0.564(3) 0.051(13) Uiso 1 1 d
H28 H 0.593(5) 0.443(4) 0.643(3) 0.054(14) Uiso 1 1 d

loop_
_atom_site_aniso_label
_atom_site_aniso_U_11
_atom_site_aniso_U_22
_atom_site_aniso_U_33
_atom_site_aniso_U_23
_atom_site_aniso_U_13
_atom_site_aniso_U_12
W1 0.01482(9) 0.02096(9) 0.01597(9) -0.00097(5) 0.00373(6) -0.00269(4)
Si1 0.0263(5) 0.0337(5) 0.0321(6) 0.0038(4) 0.0048(4) 0.0054(4)
O1 0.073(2) 0.0425(17) 0.056(2) -0.0281(16) -0.0145(18) 0.0147(15)
O2 0.0192(15) 0.084(2) 0.060(2) 0.0182(16) 0.0128(14) -0.0046(13)
C1 0.0252(18) 0.0370(19) 0.026(2) 0.0101(16) 0.0005(16) -0.0095(15)
C2 0.0204(17) 0.0414(19) 0.0133(17) 0.0060(14) 0.0067(14) 0.0020(14)
C3 0.057(3) 0.066(3) 0.032(3) 0.004(3) 0.011(2) 0.001(3)
C4 0.037(3) 0.090(4) 0.037(3) 0.014(3) 0.019(2) 0.021(3)
C5 0.035(3) 0.059(3) 0.053(3) 0.011(3) 0.001(2) 0.003(2)
C6 0.072(4) 0.049(3) 0.050(3) -0.007(3) 0.005(3) 0.026(3)
C7 0.025(2) 0.044(2) 0.029(2) 0.0025(15) 0.0075(17) -0.0008(14)
C8 0.033(2) 0.033(2) 0.038(2) -0.0060(17) -0.0032(18) 0.0047(15)
C9 0.0217(16) 0.0260(16) 0.0156(17) -0.0007(13) -0.0026(13) -0.0036(13)
C10 0.034(2) 0.0305(18) 0.0202(19) -0.0036(15) 0.0011(16) 0.0040(15)
C11 0.0252(19) 0.050(2) 0.0179(19) 0.0063(15) 0.0072(15) 0.0061(15)
C12 0.0211(17) 0.0260(17) 0.027(2) 0.0088(14) 0.0061(14) -0.0018(13)
C13 0.0200(16) 0.0284(17) 0.0150(17) 0.0028(13) 0.0021(13) 0.0010(13)
C14 0.032(2) 0.044(2) 0.039(3) 0.010(2) -0.004(2) -0.0175(19)
C15 0.072(4) 0.044(3) 0.031(3) -0.019(2) -0.010(3) 0.016(2)
C16 0.043(3) 0.094(5) 0.033(3) 0.022(3) 0.025(2) 0.022(3)
C17 0.040(3) 0.036(2) 0.059(3) 0.017(2) -0.001(2) -0.0114(18)
C18 0.032(2) 0.037(2) 0.037(3) -0.0019(19) 0.003(2) 0.0113(17)

loop_
_geom_angle_atom_site_label_1
_geom_angle_atom_site_label_2
_geom_angle_atom_site_label_3
_geom_angle
C7 W1 C8 82.68(16)
C7 W1 C1 103.98(14)
C8 W1 C1 103.21(17)
C7 W1 C12 101.84(14)
C8 W1 C12 93.82(15)
C1 W1 C12 150.58(12)
C7 W1 C11 87.11(16)
C8 W1 C11 124.18(16)
C1 W1 C11 132.45(14)
C12 W1 C11 35.60(12)
C7 W1 C13 137.22(14)
C8 W1 C13 95.11(13)
C1 W1 C13 117.94(12)
C12 W1 C13 35.46(11)
C11 W1 C13 58.94(12)
C7 W1 C10 109.20(16)
C8 W1 C10 151.02(14)
C1 W1 C10 99.41(13)
C12 W1 C10 58.38(12)
C11 W1 C10 35.12(13)
C13 W1 C10 57.92(12)
C7 W1 C2 112.40(15)
C8 W1 C2 71.28(16)
C1 W1 C2 34.77(13)
C12 W1 C2 139.87(12)
C11 W1 C2 157.65(13)
C13 W1 C2 107.06(11)
C10 W1 C2 123.58(12)
C7 W1 C9 142.81(15)
C8 W1 C9 125.91(14)
C1 W1 C9 92.73(12)
C12 W1 C9 57.94(11)
C11 W1 C9 57.95(12)
C13 W1 C9 34.53(11)
C10 W1 C9 34.29(12)
C2 W1 C9 100.33(12)
C7 W1 Si1 63.02(10)
C8 W1 Si1 108.85(12)
C1 W1 Si1 43.06(10)
C12 W1 Si1 149.74(9)
C11 W1 Si1 114.52(9)
C13 W1 Si1 151.74(8)
C10 W1 Si1 100.03(9)
C2 W1 Si1 68.62(8)
C9 W1 Si1 117.34(8)
C1 Si1 C5 124.0(2)
C1 Si1 C6 116.2(3)
C5 Si1 C6 106.1(3)
C1 Si1 C7 102.96(15)
C5 Si1 C7 92.2(2)
C6 Si1 C7 112.5(3)
C2 C1 Si1 122.0(3)
C2 C1 W1 78.0(2)
Si1 C1 W1 77.09(13)
C2 C1 H1 115(2)
Si1 C1 H1 122(2)
W1 C1 H1 107(2)
C1 C2 C3 121.3(3)
C1 C2 C4 119.1(4)
C3 C2 C4 110.5(4)
C1 C2 W1 67.22(19)
C3 C2 W1 120.4(3)
C4 C2 W1 112.1(3)
C2 C3 H2 111(3)
C2 C3 H3 109(2)
H2 C3 H3 115(4)
C2 C3 H4 114(3)
H2 C3 H4 114(4)
H3 C3 H4 94(3)
C2 C4 H5 109(3)
C2 C4 H6 107(3)
H5 C4 H6 108(4)
C2 C4 H7 114(3)
H5 C4 H7 110(4)
H6 C4 H7 109(4)
Si1 C5 H8 118(3)
Si1 C5 H9 111(4)
H8 C5 H9 102(5)
Si1 C5 H10 122(6)
H8 C5 H10 92(6)
H9 C5 H10 110(6)
Si1 C6 H11 105(5)
Si1 C6 H12 107(3)
H11 C6 H12 131(6)
Si1 C6 H13 118(3)
H11 C6 H13 96(6)
H12 C6 H13 101(4)
O2 C7 W1 173.1(3)
O2 C7 Si1 114.7(3)
O1 C8 W1 175.9(4)
C10 C9 C13 108.5(3)
C10 C9 C14 124.9(4)
C13 C9 C14 126.1(3)
C10 C9 W1 71.84(19)
C13 C9 W1 70.78(17)
C14 C9 W1 129.6(3)
C9 C10 C11 108.1(3)
C9 C10 C15 124.2(4)
C11 C10 C15 126.7(4)
C9 C10 W1 73.88(19)
C11 C10 W1 70.2(2)
C15 C10 W1 130.6(3)
C12 C11 C10 107.4(3)
C12 C11 C16 127.7(4)
C10 C11 C16 124.6(4)
C12 C11 W1 71.3(2)
C10 C11 W1 74.6(2)
C16 C11 W1 124.7(3)
C11 C12 C13 108.7(3)
C11 C12 C17 126.6(4)
C13 C12 C17 124.4(3)
C11 C12 W1 73.1(2)
C13 C12 W1 74.43(19)
C17 C12 W1 122.6(3)
C9 C13 C12 107.3(3)
C9 C13 C18 126.2(3)
C12 C13 C18 125.9(3)
C9 C13 W1 74.69(17)
C12 C13 W1 70.10(18)
C18 C13 W1 127.4(3)
C9 C14 H14 112(2)
C9 C14 H15 105(3)
H14 C14 H15 109(3)
C9 C14 H16 113(3)
H14 C14 H16 109(4)
H15 C14 H16 109(4)
C10 C15 H17 112(3)
C10 C15 H18 107(3)
H17 C15 H18 114(4)
C10 C15 H19 109(3)
H17 C15 H19 94(4)
H18 C15 H19 120(5)
C11 C16 H20 113(4)
C11 C16 H21 112(3)
H20 C16 H21 113(5)
C11 C16 H22 105(3)
H20 C16 H22 96(5)
H21 C16 H22 117(6)
C12 C17 H23 105(3)
C12 C17 H24 116(3)
H23 C17 H24 111(4)
C12 C17 H25 114(3)
H23 C17 H25 107(4)
H24 C17 H25 104(4)
C13 C18 H26 115(3)
C13 C18 H27 109(3)
H26 C18 H27 106(4)
C13 C18 H28 111(3)
H26 C18 H28 104(4)
H27 C18 H28 111(4)

loop_
_geom_bond_atom_site_label_1
_geom_bond_atom_site_label_2
_geom_bond_distance
W1 C7 1.921(4)
W1 C8 1.942(4)
W1 C1 2.281(3)
W1 C12 2.313(3)
W1 C11 2.337(4)
W1 C13 2.370(3)
W1 C10 2.394(4)
W1 C2 2.419(3)
W1 C9 2.421(3)
W1 Si1 2.5706(10)
Si1 C1 1.800(4)
Si1 C5 1.843(5)
Si1 C6 1.854(5)
Si1 C7 2.412(4)
O1 C8 1.156(5)
O2 C7 1.178(5)
C1 C2 1.411(5)
C1 H1 0.94(4)
C2 C3 1.518(6)
C2 C4 1.536(5)
C3 H2 0.88(5)
C3 H3 1.11(4)
C3 H4 1.10(6)
C4 H5 0.99(5)
C4 H6 1.06(5)
C4 H7 0.96(5)
C5 H8 0.88(5)
C5 H9 0.92(6)
C5 H10 1.06(11)
C6 H11 0.90(8)
C6 H12 1.02(6)
C6 H13 0.95(6)
C9 C10 1.419(5)
C9 C13 1.422(5)
C9 C14 1.508(5)
C10 C11 1.429(5)
C10 C15 1.506(5)
C11 C12 1.422(5)
C11 C16 1.496(6)
C12 C13 1.427(5)
C12 C17 1.502(5)
C13 C18 1.500(5)
C14 H14 0.91(4)
C14 H15 0.96(5)
C14 H16 0.91(5)
C15 H17 0.96(6)
C15 H18 0.98(5)
C15 H19 1.12(7)
C16 H20 0.88(8)
C16 H21 0.93(5)
C16 H22 0.89(5)
C17 H23 0.98(6)
C17 H24 1.02(5)
C17 H25 0.94(5)
C18 H26 0.96(6)
C18 H27 0.95(5)
C18 H28 0.91(5)
